data_7037544
loop_
_publ_author_name
'Liu, Zhong-Yi'
'Xia, Yan-Fei'
'Jiao, Jiao'
'Yang, En-Cui'
'Zhao, Xiao-Jun'

_publ_section_title
;
 Two water-bridged cobalt(ii) chains with isomeric naphthoate spacers:
 from metamagnetic to single-chain magnetic behaviour.
;
_journal_issue 46
_journal_name_full 'Dalton transactions (Cambridge, England : 2003)'
_journal_page_first 19927
_journal_page_last 19934
_journal_paper_doi 10.1039/c5dt03297k
_journal_volume 44
_journal_year 2015
_chemical_formula_sum 'C22 H20 Co O7'
_chemical_formula_weight 455.31
_chemical_name_systematic
; 
 ? 
;
_space_group_IT_number 13
_symmetry_cell_setting monoclinic
_symmetry_space_group_name_Hall '-P 2yc'
_symmetry_space_group_name_H-M 'P 1 2/c 1'
_atom_sites_solution_hydrogens geom
_atom_sites_solution_primary direct
_atom_sites_solution_secondary difmap
_audit_creation_method SHELXL-97
_audit_update_record
;
2014-03-30 deposited with the CCDC.
2015-10-14 downloaded from the CCDC.
;
_cell_angle_alpha 90.00
_cell_angle_beta 99.773(3)
_cell_angle_gamma 90.00
_cell_formula_units_Z 2
_cell_length_a 19.851(4)
_cell_length_b 6.3428(13)
_cell_length_c 8.0146(17)
_cell_measurement_reflns_used 2906
_cell_measurement_temperature 296(2)
_cell_measurement_theta_max 28.17
_cell_measurement_theta_min 3.12
_cell_volume 994.5(4)
_computing_cell_refinement 'Bruker SMART'
_computing_data_collection 'Bruker SMART'
_computing_data_reduction 'Bruker SAINT'
_computing_molecular_graphics 'Bruker SHELXTL'
_computing_publication_material 'Bruker SHELXTL'
_computing_structure_refinement 'SHELXL-97 (Sheldrick, 1997)'
_computing_structure_solution 'SHELXS-97 (Sheldrick, 1990)'
_diffrn_ambient_temperature 296(2)
_diffrn_measured_fraction_theta_full 0.997
_diffrn_measured_fraction_theta_max 0.997
_diffrn_measurement_device_type 'CCD area detector'
_diffrn_measurement_method 'phi and omega scans'
_diffrn_radiation_monochromator graphite
_diffrn_radiation_source 'fine-focus sealed tube'
_diffrn_radiation_type MoK\a
_diffrn_radiation_wavelength 0.71073
_diffrn_reflns_av_R_equivalents 0.0196
_diffrn_reflns_av_sigmaI/netI 0.0212
_diffrn_reflns_limit_h_max 21
_diffrn_reflns_limit_h_min -23
_diffrn_reflns_limit_k_max 6
_diffrn_reflns_limit_k_min -7
_diffrn_reflns_limit_l_max 9
_diffrn_reflns_limit_l_min -9
_diffrn_reflns_number 4890
_diffrn_reflns_theta_full 25.01
_diffrn_reflns_theta_max 25.01
_diffrn_reflns_theta_min 2.08
_exptl_absorpt_coefficient_mu 0.906
_exptl_absorpt_correction_T_max 0.9393
_exptl_absorpt_correction_T_min 0.8540
_exptl_absorpt_correction_type multi-scan
_exptl_absorpt_process_details sadabs
_exptl_crystal_colour pink
_exptl_crystal_density_diffrn 1.520
_exptl_crystal_density_meas ?
_exptl_crystal_density_method 'not measured'
_exptl_crystal_description block
_exptl_crystal_F_000 470
_exptl_crystal_size_max 0.18
_exptl_crystal_size_mid 0.17
_exptl_crystal_size_min 0.07
_refine_diff_density_max 0.286
_refine_diff_density_min -0.229
_refine_diff_density_rms 0.046
_refine_ls_extinction_method none
_refine_ls_goodness_of_fit_ref 1.062
_refine_ls_hydrogen_treatment constr
_refine_ls_matrix_type full
_refine_ls_number_parameters 138
_refine_ls_number_reflns 1753
_refine_ls_number_restraints 0
_refine_ls_restrained_S_all 1.062
_refine_ls_R_factor_all 0.0326
_refine_ls_R_factor_gt 0.0287
_refine_ls_shift/su_max 0.000
_refine_ls_shift/su_mean 0.000
_refine_ls_structure_factor_coef Fsqd
_refine_ls_weighting_details 'calc w=1/[\s^2^(Fo^2^)+(0.0290P)^2^+0.7388P] where P=(Fo^2^+2Fc^2^)/3'
_refine_ls_weighting_scheme calc
_refine_ls_wR_factor_gt 0.0718
_refine_ls_wR_factor_ref 0.0740
_reflns_number_gt 1557
_reflns_number_total 1753
_reflns_threshold_expression >2sigma(I)
_cod_data_source_file c5dt03297k2.cif
_cod_data_source_block n130401a
_cod_depositor_comments
;
The following automatic conversions were performed:

'_symmetry_cell_setting' value 'Monoclinic' changed to 'monoclinic'
according to
/usr/data/users/saulius/crontab/automatic-downloads/current/RSC/lib/dictionaries/cif_core.dic
dictionary named 'cif_core.dic' version 2.4.2 from 2011-04-26.

'_exptl_crystal_density_meas' value 'none' was changed to '?' - the
value is perceived as not measured.

Automatic conversion script
Id: cif_fix_values 4268 2015-11-12 08:31:59Z antanas 
;
_cod_original_sg_symbol_H-M P2/c
_cod_database_code 7037544

loop_
_symmetry_equiv_pos_as_xyz
'x, y, z'
'-x, y, -z+1/2'
'-x, -y, -z'
'x, -y, z-1/2'

loop_
_atom_site_label
_atom_site_type_symbol
_atom_site_fract_x
_atom_site_fract_y
_atom_site_fract_z
_atom_site_U_iso_or_equiv
_atom_site_adp_type
_atom_site_occupancy
_atom_site_symmetry_multiplicity
_atom_site_calc_flag
_atom_site_refinement_flags
Co1 Co 0.5000 0.5000 1.0000 0.02661(14) Uani 1 2 d S
O1 O 0.58826(8) 0.3574(3) 0.9667(2) 0.0504(5) Uani 1 1 d .
O2 O 0.60685(8) 0.1390(3) 1.1850(2) 0.0526(5) Uani 1 1 d .
O3W O 0.43935(11) 0.2743(3) 0.8670(2) 0.0686(6) Uani 1 1 d .
H3A H 0.4243 0.2901 0.7620 0.103 Uiso 1 1 d R
H3B H 0.4279 0.1516 0.8944 0.103 Uiso 1 1 d R
O4 O 0.5000 0.3458(3) 1.2500 0.0298(4) Uani 1 2 d S
H4' H 0.4659 0.2674 1.2576 0.045 Uiso 1 1 d R
C1 C 0.69828(10) 0.2074(3) 1.0383(2) 0.0317(5) Uani 1 1 d .
C2 C 0.72982(10) 0.3600(3) 0.9593(2) 0.0334(5) Uani 1 1 d .
H2 H 0.7053 0.4787 0.9167 0.040 Uiso 1 1 calc R
C3 C 0.79928(10) 0.3403(3) 0.9412(2) 0.0325(5) Uani 1 1 d .
C4 C 0.83378(12) 0.4985(4) 0.8642(3) 0.0408(5) Uani 1 1 d .
H4 H 0.8106 0.6200 0.8228 0.049 Uiso 1 1 calc R
C5 C 0.90081(13) 0.4739(4) 0.8502(3) 0.0499(6) Uani 1 1 d .
H5 H 0.9229 0.5785 0.7986 0.060 Uiso 1 1 calc R
C6 C 0.93678(12) 0.2929(5) 0.9125(3) 0.0517(7) Uani 1 1 d .
H6 H 0.9827 0.2791 0.9035 0.062 Uiso 1 1 calc R
C7 C 0.90518(12) 0.1376(4) 0.9861(3) 0.0463(6) Uani 1 1 d .
H7 H 0.9296 0.0173 1.0257 0.056 Uiso 1 1 calc R
C8 C 0.83538(10) 0.1558(4) 1.0036(2) 0.0341(5) Uani 1 1 d .
C9 C 0.80106(11) -0.0012(4) 1.0817(3) 0.0398(5) Uani 1 1 d .
H9 H 0.8241 -0.1242 1.1202 0.048 Uiso 1 1 calc R
C10 C 0.73508(12) 0.0247(4) 1.1013(3) 0.0379(5) Uani 1 1 d .
H10 H 0.7138 -0.0783 1.1565 0.045 Uiso 1 1 calc R
C11 C 0.62629(11) 0.2351(3) 1.0666(3) 0.0360(5) Uani 1 1 d .

loop_
_atom_site_aniso_label
_atom_site_aniso_U_11
_atom_site_aniso_U_22
_atom_site_aniso_U_33
_atom_site_aniso_U_23
_atom_site_aniso_U_13
_atom_site_aniso_U_12
Co1 0.0226(2) 0.0291(2) 0.0287(2) 0.00140(16) 0.00585(14) 0.00049(15)
O1 0.0369(8) 0.0766(12) 0.0401(9) 0.0157(9) 0.0131(7) 0.0261(9)
O2 0.0466(10) 0.0510(10) 0.0672(11) 0.0241(9) 0.0298(9) 0.0156(8)
O3W 0.0982(16) 0.0674(13) 0.0401(10) -0.0060(9) 0.0111(10) -0.0505(12)
O4 0.0262(10) 0.0315(10) 0.0338(10) 0.000 0.0109(8) 0.000
C1 0.0300(11) 0.0385(12) 0.0267(10) 0.0001(9) 0.0050(8) 0.0061(9)
C2 0.0343(11) 0.0364(12) 0.0280(10) 0.0023(9) 0.0013(8) 0.0095(9)
C3 0.0337(11) 0.0413(12) 0.0219(10) -0.0019(9) 0.0031(8) 0.0039(9)
C4 0.0438(13) 0.0452(13) 0.0330(12) 0.0032(10) 0.0050(10) -0.0002(10)
C5 0.0434(14) 0.0624(17) 0.0454(14) 0.0040(12) 0.0117(11) -0.0089(12)
C6 0.0295(12) 0.0780(19) 0.0490(14) -0.0006(14) 0.0108(10) 0.0022(12)
C7 0.0353(12) 0.0588(16) 0.0440(13) 0.0013(12) 0.0050(10) 0.0131(11)
C8 0.0327(11) 0.0436(12) 0.0254(10) -0.0021(9) 0.0028(8) 0.0069(10)
C9 0.0393(12) 0.0409(13) 0.0391(12) 0.0066(10) 0.0067(10) 0.0159(10)
C10 0.0389(12) 0.0401(13) 0.0362(12) 0.0066(10) 0.0103(9) 0.0084(10)
C11 0.0328(11) 0.0362(12) 0.0400(12) 0.0015(10) 0.0089(9) 0.0083(9)

loop_
_atom_type_symbol
_atom_type_description
_atom_type_scat_dispersion_real
_atom_type_scat_dispersion_imag
_atom_type_scat_source
C C 0.0033 0.0016 'International Tables Vol C Tables 4.2.6.8 and 6.1.1.4'
H H 0.0000 0.0000 'International Tables Vol C Tables 4.2.6.8 and 6.1.1.4'
O O 0.0106 0.0060 'International Tables Vol C Tables 4.2.6.8 and 6.1.1.4'
Co Co 0.3494 0.9721 'International Tables Vol C Tables 4.2.6.8 and 6.1.1.4'

loop_
_geom_angle_atom_site_label_1
_geom_angle_atom_site_label_2
_geom_angle_atom_site_label_3
_geom_angle
_geom_angle_site_symmetry_1
_geom_angle_site_symmetry_3
O1 Co1 O1 180.00(4) . 3_667
O1 Co1 O3W 86.31(9) . 3_667
O1 Co1 O3W 93.69(9) 3_667 3_667
O1 Co1 O3W 93.69(9) . .
O1 Co1 O3W 86.31(9) 3_667 .
O3W Co1 O3W 179.998(1) 3_667 .
O1 Co1 O4 93.11(5) . .
O1 Co1 O4 86.89(5) 3_667 .
O3W Co1 O4 85.91(6) 3_667 .
O3W Co1 O4 94.09(6) . .
O1 Co1 O4 86.89(5) . 3_667
O1 Co1 O4 93.11(5) 3_667 3_667
O3W Co1 O4 94.09(6) 3_667 3_667
O3W Co1 O4 85.91(6) . 3_667
O4 Co1 O4 179.999(1) . 3_667
C11 O1 Co1 128.64(14) . .
Co1 O3W H3A 120.6 . .
Co1 O3W H3B 131.7 . .
H3A O3W H3B 107.4 . .
Co1 O4 Co1 127.95(9) 2_657 .
Co1 O4 H4' 94.0 2_657 .
Co1 O4 H4' 116.3 . .
C2 C1 C10 119.72(19) . .
C2 C1 C11 120.85(19) . .
C10 C1 C11 119.37(19) . .
C1 C2 C3 121.09(19) . .
C1 C2 H2 119.5 . .
C3 C2 H2 119.5 . .
C4 C3 C2 122.3(2) . .
C4 C3 C8 119.08(19) . .
C2 C3 C8 118.62(19) . .
C5 C4 C3 120.4(2) . .
C5 C4 H4 119.8 . .
C3 C4 H4 119.8 . .
C4 C5 C6 120.7(2) . .
C4 C5 H5 119.6 . .
C6 C5 H5 119.6 . .
C7 C6 C5 120.4(2) . .
C7 C6 H6 119.8 . .
C5 C6 H6 119.8 . .
C6 C7 C8 121.0(2) . .
C6 C7 H7 119.5 . .
C8 C7 H7 119.5 . .
C9 C8 C3 119.05(19) . .
C9 C8 C7 122.6(2) . .
C3 C8 C7 118.4(2) . .
C10 C9 C8 121.0(2) . .
C10 C9 H9 119.5 . .
C8 C9 H9 119.5 . .
C9 C10 C1 120.5(2) . .
C9 C10 H10 119.7 . .
C1 C10 H10 119.7 . .
O2 C11 O1 123.6(2) . .
O2 C11 C1 119.15(19) . .
O1 C11 C1 117.25(19) . .

loop_
_geom_bond_atom_site_label_1
_geom_bond_atom_site_label_2
_geom_bond_distance
_geom_bond_site_symmetry_2
Co1 O1 2.0292(15) .
Co1 O1 2.0293(15) 3_667
Co1 O3W 2.0490(17) 3_667
Co1 O3W 2.0491(17) .
Co1 O4 2.2297(9) .
Co1 O4 2.2297(9) 3_667
O1 C11 1.268(3) .
O2 C11 1.243(3) .
O3W H3A 0.8500 .
O3W H3B 0.8500 .
O4 Co1 2.2297(9) 2_657
O4 H4' 0.8500 .
C1 C2 1.365(3) .
C1 C10 1.416(3) .
C1 C11 1.495(3) .
C2 C3 1.416(3) .
C2 H2 0.9300 .
C3 C4 1.414(3) .
C3 C8 1.418(3) .
C4 C5 1.363(3) .
C4 H4 0.9300 .
C5 C6 1.398(4) .
C5 H5 0.9300 .
C6 C7 1.355(4) .
C6 H6 0.9300 .
C7 C8 1.421(3) .
C7 H7 0.9300 .
C8 C9 1.411(3) .
C9 C10 1.356(3) .
C9 H9 0.9300 .
C10 H10 0.9300 .

loop_
_geom_torsion_atom_site_label_1
_geom_torsion_atom_site_label_2
_geom_torsion_atom_site_label_3
_geom_torsion_atom_site_label_4
_geom_torsion
_geom_torsion_site_symmetry_1
_geom_torsion_site_symmetry_4
O1 Co1 O1 C11 -143(16) 3_667 .
O3W Co1 O1 C11 83.0(2) 3_667 .
O3W Co1 O1 C11 -97.0(2) . .
O4 Co1 O1 C11 -2.7(2) . .
O4 Co1 O1 C11 177.3(2) 3_667 .
O1 Co1 O4 Co1 121.56(6) . 2_657
O1 Co1 O4 Co1 -58.44(6) 3_667 2_657
O3W Co1 O4 Co1 35.49(6) 3_667 2_657
O3W Co1 O4 Co1 -144.51(6) . 2_657
O4 Co1 O4 Co1 -90(10) 3_667 2_657
C10 C1 C2 C3 -0.9(3) . .
C11 C1 C2 C3 176.14(19) . .
C1 C2 C3 C4 -178.2(2) . .
C1 C2 C3 C8 1.4(3) . .
C2 C3 C4 C5 179.6(2) . .
C8 C3 C4 C5 -0.1(3) . .
C3 C4 C5 C6 -0.4(4) . .
C4 C5 C6 C7 0.9(4) . .
C5 C6 C7 C8 -0.8(4) . .
C4 C3 C8 C9 179.5(2) . .
C2 C3 C8 C9 -0.2(3) . .
C4 C3 C8 C7 0.1(3) . .
C2 C3 C8 C7 -179.60(19) . .
C6 C7 C8 C9 -179.1(2) . .
C6 C7 C8 C3 0.4(3) . .
C3 C8 C9 C10 -1.7(3) . .
C7 C8 C9 C10 177.7(2) . .
C8 C9 C10 C1 2.2(3) . .
C2 C1 C10 C9 -0.9(3) . .
C11 C1 C10 C9 -178.0(2) . .
Co1 O1 C11 O2 19.3(4) . .
Co1 O1 C11 C1 -160.70(16) . .
C2 C1 C11 O2 -154.8(2) . .
C10 C1 C11 O2 22.3(3) . .
C2 C1 C11 O1 25.2(3) . .
C10 C1 C11 O1 -157.7(2) . .
